data_2016931
loop_
_publ_author_name
'Lees, Anthony M. J.'
'Platt, Andrew W. G.'

_publ_section_title
;
 Manganese(II) and cobalt(II) complexes of
 1,4-bis(diphenylphosphinoyl)butane
;
_journal_coeditor_code SF3094
_journal_issue 1
_journal_name_full 'Acta Crystallographica Section C'
_journal_page_first m10
_journal_page_last m13
_journal_paper_doi 10.1107/S010827010804033X
_journal_volume 65
_journal_year 2009
_chemical_formula_iupac '[Co (C2 H6 O)2 (C28 H28 O2 P2) (H2 O)2] (N O3)2, C28 H28 O2 P2'
_chemical_formula_moiety 'C32 H44 Co1 O6 P2 2+ , 2N O3 - , 2C14 H14 O P'
_chemical_formula_sum 'C60 H72 Co N2 O14 P4'
_chemical_formula_weight 1228.01
_chemical_name_systematic
;
<i>catena</i>-poly[[[diaquadiethanolcobalt(II)]-\m-1,4-
bis(diphenylphosphinoyl)butane-\k^2^O:O'] dinitrate
1,4-bis(diphenylphosphinoyl)butane solvate]
;
_space_group_IT_number 14
_symmetry_cell_setting monoclinic
_symmetry_space_group_name_Hall '-P 2ybc'
_symmetry_space_group_name_H-M 'P 1 21/c 1'
_atom_sites_solution_primary heavy
_atom_sites_solution_secondary difmap
_cell_angle_alpha 90
_cell_angle_beta 101.920(3)
_cell_angle_gamma 90
_cell_formula_units_Z 2
_cell_length_a 13.3646(5)
_cell_length_b 10.2517(5)
_cell_length_c 22.0744(11)
_cell_measurement_reflns_used 6761
_cell_measurement_temperature 120(2)
_cell_measurement_theta_max 27.48
_cell_measurement_theta_min 2.91
_cell_volume 2959.2(2)
_computing_cell_refinement
;
DENZO (Otwinowski & Minor, 1997) and COLLECT (Nonius, 1998)
;
_computing_data_collection 'COLLECT (Nonius, 1998)'
_computing_data_reduction
;
DENZO (Otwinowski & Minor, 1997) and COLLECT (Nonius, 1998)
;
_computing_molecular_graphics 'ORTEP-3 for Windows (Farrugia, 1997)'
_computing_publication_material
;
WinGX publication routines (Farrugia, 1999) and enCIFer (Allen <i>et
al.</i>,  2004)
;
_computing_structure_refinement 'SHELXL97 (Sheldrick, 2008)'
_computing_structure_solution 'SHELXS97 (Sheldrick, 2008)'
_diffrn_ambient_temperature 120(2)
_diffrn_detector_area_resol_mean 9.091
_diffrn_measured_fraction_theta_full 0.99
_diffrn_measured_fraction_theta_max 0.99
_diffrn_measurement_device_type 'Bruker Nonius 95mm CCD camera on \k-goniostat'
_diffrn_measurement_method '\f and \w scans'
_diffrn_radiation_monochromator '10cm confocal mirrors'
_diffrn_radiation_source 'Bruker Nonius FR591 rotating anode'
_diffrn_radiation_type MoK\a
_diffrn_radiation_wavelength 0.71073
_diffrn_reflns_av_R_equivalents 0.0925
_diffrn_reflns_limit_h_max 17
_diffrn_reflns_limit_h_min -17
_diffrn_reflns_limit_k_max 12
_diffrn_reflns_limit_k_min -13
_diffrn_reflns_limit_l_max 28
_diffrn_reflns_limit_l_min -28
_diffrn_reflns_number 36332
_diffrn_reflns_theta_full 27.61
_diffrn_reflns_theta_max 27.61
_diffrn_reflns_theta_min 2.95
_exptl_absorpt_coefficient_mu 0.465
_exptl_absorpt_correction_T_max 0.9862
_exptl_absorpt_correction_T_min 0.9293
_exptl_absorpt_correction_type multi-scan
_exptl_absorpt_process_details '(SADABS; Sheldrick, 2003)'
_exptl_crystal_colour 'light pink'
_exptl_crystal_density_diffrn 1.378
_exptl_crystal_density_method 'not measured'
_exptl_crystal_description plate
_exptl_crystal_F_000 1290
_exptl_crystal_size_max 0.16
_exptl_crystal_size_mid 0.14
_exptl_crystal_size_min 0.03
_refine_diff_density_max 0.527
_refine_diff_density_min -0.383
_refine_ls_extinction_method none
_refine_ls_goodness_of_fit_ref 1.03
_refine_ls_hydrogen_treatment refU
_refine_ls_matrix_type full
_refine_ls_number_parameters 382
_refine_ls_number_reflns 6806
_refine_ls_number_restraints 0
_refine_ls_restrained_S_all 1.03
_refine_ls_R_factor_all 0.1071
_refine_ls_R_factor_gt 0.0617
_refine_ls_shift/su_max 0.002
_refine_ls_shift/su_mean 0
_refine_ls_structure_factor_coef Fsqd
_refine_ls_weighting_details 'calc w = 1/[\s^2^(Fo^2^)+(0.0347P)^2^+4.4666P] where P=(Fo^2^+2Fc^2^)/3'
_refine_ls_weighting_scheme calc
_refine_ls_wR_factor_gt 0.1201
_refine_ls_wR_factor_ref 0.1353
_reflns_number_gt 4594
_reflns_number_total 6806
_reflns_threshold_expression I>2\s(I)
_cod_data_source_file sf3094.cif
_cod_data_source_block II
_cod_original_sg_symbol_H-M 'P 21/c'
_cod_original_formula_sum 'C60 H72 Co1 N2 O14 P4'
_cod_database_code 2016931
_cod_database_fobs_code 2016931

loop_
_symmetry_equiv_pos_as_xyz
'x, y, z'
'-x, y+1/2, -z+1/2'
'-x, -y, -z'
'x, -y-1/2, z-1/2'

loop_
_atom_site_type_symbol
_atom_site_label
_atom_site_fract_x
_atom_site_fract_y
_atom_site_fract_z
_atom_site_U_iso_or_equiv
_atom_site_adp_type
_atom_site_calc_flag
_atom_site_refinement_flags
_atom_site_occupancy
_atom_site_disorder_assembly
_atom_site_disorder_group
Co Co1 0.5000 0.5000 0.5000 0.02356(16) Uani d S 1 . .
O O1 0.54485(16) 0.6287(2) 0.44000(10) 0.0281(5) Uani d . 1 . .
O O2 0.4306(2) 0.3875(3) 0.42348(14) 0.0459(8) Uani d . 1 . .
O O3 0.35165(19) 0.5880(2) 0.48968(13) 0.0311(6) Uani d . 1 . .
O O4 0.3272(2) 0.8543(3) 0.60046(15) 0.0598(9) Uani d . 1 . .
O O5 0.1757(2) 0.8484(3) 0.61870(14) 0.0508(7) Uani d . 1 . .
O O6 0.2302(2) 0.6910(3) 0.56933(13) 0.0496(7) Uani d . 1 . .
O O7 0.24660(16) 0.3599(2) 0.45024(10) 0.0305(5) Uani d . 1 . .
N N1 0.2435(2) 0.7981(3) 0.59612(14) 0.0341(7) Uani d . 1 . .
P P1 0.57808(6) 0.75211(8) 0.41424(4) 0.02229(19) Uani d . 1 . .
P P2 0.14325(6) 0.30089(8) 0.42649(4) 0.0234(2) Uani d . 1 . .
C C1 0.4865(2) 0.7956(3) 0.34467(14) 0.0240(7) Uani d . 1 . .
C C2 0.4853(3) 0.9172(3) 0.31660(15) 0.0299(8) Uani d . 1 . .
H H2 0.5322 0.9829 0.3347 0.036(2) Uiso calc R 1 . .
C C3 0.4150(3) 0.9421(4) 0.26199(16) 0.0339(8) Uani d . 1 . .
H H3 0.4132 1.0258 0.2433 0.036(2) Uiso calc R 1 . .
C C4 0.3482(3) 0.8470(4) 0.23466(16) 0.0355(8) Uani d . 1 . .
H H4 0.3011 0.8650 0.1971 0.036(2) Uiso calc R 1 . .
C C5 0.3494(3) 0.7253(4) 0.26164(17) 0.0359(9) Uani d . 1 . .
H H5 0.3040 0.6592 0.2423 0.036(2) Uiso calc R 1 . .
C C6 0.4174(2) 0.7000(3) 0.31727(16) 0.0317(8) Uani d . 1 . .
H H6 0.4168 0.6173 0.3366 0.036(2) Uiso calc R 1 . .
C C7 0.6986(2) 0.7318(3) 0.39050(14) 0.0245(7) Uani d . 1 . .
C C8 0.7564(3) 0.8375(3) 0.37793(16) 0.0329(8) Uani d . 1 . .
H H8 0.7341 0.9238 0.3835 0.036(2) Uiso calc R 1 . .
C C9 0.8462(3) 0.8176(4) 0.35742(18) 0.0385(9) Uani d . 1 . .
H H9 0.8856 0.8901 0.3492 0.036(2) Uiso calc R 1 . .
C C10 0.8787(3) 0.6921(4) 0.34885(17) 0.0368(9) Uani d . 1 . .
H H10 0.9394 0.6786 0.3337 0.036(2) Uiso calc R 1 . .
C C11 0.8234(3) 0.5869(4) 0.36224(16) 0.0335(8) Uani d . 1 . .
H H11 0.8468 0.5009 0.3571 0.036(2) Uiso calc R 1 . .
C C12 0.7328(2) 0.6060(3) 0.38335(15) 0.0262(7) Uani d . 1 . .
H H12 0.6948 0.5331 0.3928 0.036(2) Uiso calc R 1 . .
C C13 0.5917(2) 0.8894(3) 0.46526(15) 0.0239(7) Uani d . 1 . .
H H13A 0.6374 0.8647 0.5048 0.032(3) Uiso calc R 1 . .
H H13B 0.6253 0.9608 0.4468 0.032(3) Uiso calc R 1 . .
C C14 0.4915(2) 0.9404(3) 0.47897(15) 0.0252(7) Uani d . 1 . .
H H14A 0.4446 0.9635 0.4396 0.032(3) Uiso calc R 1 . .
H H14B 0.4587 0.8707 0.4991 0.032(3) Uiso calc R 1 . .
C C15 0.4691(4) 0.3186(5) 0.3773(2) 0.0651(14) Uani d . 1 . .
H H15A 0.4865 0.2290 0.3926 0.109(15) Uiso calc R 1 . .
H H15B 0.5336 0.3611 0.3724 0.109(15) Uiso calc R 1 . .
C C16 0.4003(4) 0.3090(5) 0.3144(2) 0.0666(14) Uani d . 1 . .
H H16A 0.3351 0.2694 0.3182 0.111(12) Uiso calc R 1 . .
H H16B 0.4330 0.2549 0.2874 0.111(12) Uiso calc R 1 . .
H H16C 0.3878 0.3964 0.2965 0.111(12) Uiso calc R 1 . .
C C17 0.1521(2) 0.1263(3) 0.42010(15) 0.0249(7) Uani d . 1 . .
C C18 0.1122(3) 0.0406(3) 0.45741(18) 0.0385(9) Uani d . 1 . .
H H18 0.0718 0.0727 0.4849 0.036(2) Uiso calc R 1 . .
C C19 0.1310(3) -0.0914(4) 0.4548(2) 0.0495(11) Uani d . 1 . .
H H19 0.1028 -0.1496 0.4803 0.036(2) Uiso calc R 1 . .
C C20 0.1899(3) -0.1399(4) 0.41594(18) 0.0405(9) Uani d . 1 . .
H H20 0.2028 -0.2309 0.4148 0.036(2) Uiso calc R 1 . .
C C21 0.2303(3) -0.0557(4) 0.37860(18) 0.0379(9) Uani d . 1 . .
H H21 0.2711 -0.0886 0.3516 0.036(2) Uiso calc R 1 . .
C C22 0.2112(3) 0.0762(3) 0.38053(16) 0.0338(8) Uani d . 1 . .
H H22 0.2388 0.1337 0.3545 0.036(2) Uiso calc R 1 . .
C C23 0.0881(2) 0.3648(3) 0.35034(15) 0.0244(7) Uani d . 1 . .
C C24 -0.0060(2) 0.3220(3) 0.31819(16) 0.0292(8) Uani d . 1 . .
H H24 -0.0412 0.2547 0.3348 0.036(2) Uiso calc R 1 . .
C C25 -0.0487(3) 0.3779(3) 0.26152(16) 0.0313(8) Uani d . 1 . .
H H25 -0.1134 0.3489 0.2392 0.036(2) Uiso calc R 1 . .
C C26 0.0026(3) 0.4757(3) 0.23738(17) 0.0339(8) Uani d . 1 . .
H H26 -0.0269 0.5138 0.1986 0.036(2) Uiso calc R 1 . .
C C27 0.0963(3) 0.5177(4) 0.26960(17) 0.0375(9) Uani d . 1 . .
H H27 0.1315 0.5846 0.2527 0.036(2) Uiso calc R 1 . .
C C28 0.1399(3) 0.4638(3) 0.32624(16) 0.0322(8) Uani d . 1 . .
H H28 0.2044 0.4937 0.3485 0.036(2) Uiso calc R 1 . .
C C29 0.0525(2) 0.3377(3) 0.47389(15) 0.0245(7) Uani d . 1 . .
H H29A -0.0149 0.3005 0.4546 0.032(3) Uiso calc R 1 . .
H H29B 0.0750 0.2966 0.5150 0.032(3) Uiso calc R 1 . .
C C30 0.0416(2) 0.4846(3) 0.48197(15) 0.0262(7) Uani d . 1 . .
H H30B 0.0244 0.5267 0.4408 0.032(3) Uiso calc R 1 . .
H H30A 0.1076 0.5209 0.5043 0.032(3) Uiso calc R 1 . .
H H2E 0.387(4) 0.366(5) 0.431(2) 0.072(10) Uiso d . 1 . .
H H3A 0.312(4) 0.527(5) 0.480(2) 0.072(10) Uiso d . 1 . .
H H3B 0.332(4) 0.630(5) 0.512(2) 0.072(10) Uiso d . 1 . .

loop_
_atom_site_aniso_label
_atom_site_aniso_U_11
_atom_site_aniso_U_22
_atom_site_aniso_U_33
_atom_site_aniso_U_12
_atom_site_aniso_U_13
_atom_site_aniso_U_23
Co1 0.0200(3) 0.0194(3) 0.0316(4) -0.0026(3) 0.0060(3) 0.0045(3)
O1 0.0255(12) 0.0240(12) 0.0363(14) -0.0031(10) 0.0097(10) 0.0083(10)
O2 0.0402(17) 0.0519(18) 0.0514(18) -0.0198(14) 0.0231(14) -0.0185(14)
O3 0.0259(13) 0.0246(14) 0.0431(16) 0.0032(10) 0.0080(11) 0.0055(12)
O4 0.0401(16) 0.0519(19) 0.089(2) -0.0072(14) 0.0178(16) 0.0161(17)
O5 0.0550(17) 0.0392(16) 0.068(2) 0.0027(14) 0.0346(15) 0.0002(14)
O6 0.0661(19) 0.0282(15) 0.0511(18) 0.0012(13) 0.0040(14) -0.0053(13)
O7 0.0220(11) 0.0349(14) 0.0336(14) -0.0045(10) 0.0038(10) -0.0011(11)
N1 0.0350(17) 0.0295(17) 0.0381(18) -0.0024(14) 0.0083(14) 0.0103(14)
P1 0.0214(4) 0.0204(4) 0.0261(4) 0.0008(3) 0.0073(3) 0.0025(4)
P2 0.0209(4) 0.0238(5) 0.0252(4) -0.0007(3) 0.0045(3) 0.0004(4)
C1 0.0240(16) 0.0251(17) 0.0245(17) 0.0033(14) 0.0089(13) -0.0015(14)
C2 0.0330(19) 0.0300(19) 0.0272(19) -0.0001(15) 0.0073(15) 0.0003(15)
C3 0.041(2) 0.031(2) 0.030(2) 0.0057(17) 0.0077(16) 0.0040(16)
C4 0.035(2) 0.042(2) 0.0275(19) 0.0054(17) 0.0011(15) -0.0007(16)
C5 0.0278(19) 0.038(2) 0.040(2) -0.0030(16) 0.0017(16) -0.0053(17)
C6 0.0280(18) 0.0250(19) 0.042(2) -0.0036(15) 0.0058(16) -0.0006(16)
C7 0.0266(17) 0.0239(18) 0.0239(17) 0.0032(14) 0.0073(13) 0.0015(13)
C8 0.0339(19) 0.0264(19) 0.043(2) 0.0039(15) 0.0197(16) 0.0058(16)
C9 0.034(2) 0.036(2) 0.051(2) -0.0018(17) 0.0213(18) 0.0047(18)
C10 0.0295(19) 0.045(2) 0.040(2) 0.0062(17) 0.0174(16) -0.0017(18)
C11 0.0308(19) 0.031(2) 0.038(2) 0.0097(16) 0.0064(16) -0.0047(16)
C12 0.0268(17) 0.0236(18) 0.0274(18) 0.0006(14) 0.0040(14) -0.0019(14)
C13 0.0221(16) 0.0241(17) 0.0258(18) 0.0019(13) 0.0056(13) -0.0007(14)
C14 0.0266(17) 0.0252(18) 0.0243(17) 0.0005(14) 0.0066(14) -0.0015(14)
C15 0.060(3) 0.075(4) 0.058(3) 0.023(3) 0.007(2) -0.004(3)
C16 0.073(3) 0.074(4) 0.060(3) -0.025(3) 0.033(3) -0.017(3)
C17 0.0192(15) 0.0296(18) 0.0243(17) 0.0021(14) 0.0010(13) -0.0008(14)
C18 0.047(2) 0.029(2) 0.046(2) 0.0029(17) 0.0238(19) 0.0008(17)
C19 0.061(3) 0.036(2) 0.056(3) 0.004(2) 0.025(2) 0.013(2)
C20 0.047(2) 0.027(2) 0.043(2) 0.0110(18) -0.0018(18) 0.0017(17)
C21 0.0309(19) 0.040(2) 0.041(2) 0.0099(17) 0.0054(16) -0.0082(18)
C22 0.0337(19) 0.034(2) 0.035(2) -0.0019(16) 0.0102(16) -0.0017(16)
C23 0.0268(17) 0.0233(17) 0.0239(17) 0.0032(14) 0.0074(13) -0.0019(13)
C24 0.0281(18) 0.0267(18) 0.0334(19) -0.0020(15) 0.0077(15) 0.0006(15)
C25 0.0272(18) 0.033(2) 0.031(2) 0.0016(15) 0.0009(15) -0.0029(16)
C26 0.036(2) 0.036(2) 0.031(2) 0.0062(16) 0.0089(16) 0.0063(16)
C27 0.039(2) 0.037(2) 0.040(2) 0.0014(17) 0.0155(17) 0.0130(17)
C28 0.0269(18) 0.033(2) 0.039(2) -0.0042(15) 0.0101(15) 0.0021(16)
C29 0.0250(17) 0.0251(18) 0.0238(17) -0.0005(14) 0.0059(13) -0.0002(13)
C30 0.0223(16) 0.0270(19) 0.0296(18) 0.0014(14) 0.0061(14) 0.0005(14)

loop_
_atom_type_symbol
_atom_type_description
_atom_type_scat_dispersion_real
_atom_type_scat_dispersion_imag
_atom_type_scat_source
C C 0.0033 0.0016 'International Tables Vol C Tables 4.2.6.8 and 6.1.1.4'
H H 0 0 'International Tables Vol C Tables 4.2.6.8 and 6.1.1.4'
Co Co 0.3494 0.9721 'International Tables Vol C Tables 4.2.6.8 and 6.1.1.4'
N N 0.0061 0.0033 'International Tables Vol C Tables 4.2.6.8 and 6.1.1.4'
O O 0.0106 0.006 'International Tables Vol C Tables 4.2.6.8 and 6.1.1.4'
P P 0.1023 0.0942 'International Tables Vol C Tables 4.2.6.8 and 6.1.1.4'

loop_
_geom_angle_atom_site_label_1
_geom_angle_atom_site_label_2
_geom_angle_atom_site_label_3
_geom_angle_site_symmetry_1
_geom_angle_site_symmetry_3
_geom_angle
_geom_angle_publ_flag
O1 Co1 O1 . 3_666 180.0 yes
O1 Co1 O2 . . 88.46(10) yes
O1 Co1 O2 3_666 3_666 88.46(10) ?
O1 Co1 O2 . 3_666 91.54(10) yes
O1 Co1 O2 3_666 . 91.54(10) ?
O1 Co1 O3 . . 92.75(9) yes
O1 Co1 O3 3_666 . 87.25(9) yes
O2 Co1 O2 . 3_666 180.0 yes
O2 Co1 O3 . . 84.30(11) yes
O2 Co1 O3 . 3_666 95.70(11) yes
O3 Co1 O3 . 3_666 180.00(15) yes
O2 Co1 O3 3_666 . 95.70(11) ?
O1 Co1 O3 3_666 3_666 92.75(9) ?
O1 Co1 O3 . 3_666 87.25(9) ?
O2 Co1 O3 3_666 3_666 84.30(11) ?
C2 C1 C6 . . 119.4(3) ?
C2 C1 P1 . . 122.8(3) ?
C6 C1 P1 . . 117.7(3) ?
C3 C2 C1 . . 119.6(3) ?
C3 C2 H2 . . 120.2 ?
C1 C2 H2 . . 120.2 ?
C4 C3 C2 . . 120.8(3) ?
C4 C3 H3 . . 119.6 ?
C2 C3 H3 . . 119.6 ?
C3 C4 C5 . . 120.2(3) ?
C3 C4 H4 . . 119.9 ?
C5 C4 H4 . . 119.9 ?
C4 C5 C6 . . 119.7(3) ?
C4 C5 H5 . . 120.1 ?
C6 C5 H5 . . 120.1 ?
C5 C6 C1 . . 120.3(3) ?
C5 C6 H6 . . 119.9 ?
C1 C6 H6 . . 119.9 ?
C12 C7 C8 . . 119.4(3) ?
C12 C7 P1 . . 118.3(2) ?
C8 C7 P1 . . 122.2(2) ?
C9 C8 C7 . . 120.4(3) ?
C9 C8 H8 . . 119.8 ?
C7 C8 H8 . . 119.8 ?
C8 C9 C10 . . 120.0(3) ?
C8 C9 H9 . . 120.0 ?
C10 C9 H9 . . 120.0 ?
C11 C10 C9 . . 120.2(3) ?
C11 C10 H10 . . 119.9 ?
C9 C10 H10 . . 119.9 ?
C10 C11 C12 . . 120.2(3) ?
C10 C11 H11 . . 119.9 ?
C12 C11 H11 . . 119.9 ?
C7 C12 C11 . . 119.8(3) ?
C7 C12 H12 . . 120.1 ?
C11 C12 H12 . . 120.1 ?
C14 C13 P1 . . 114.6(2) ?
C14 C13 H13A . . 108.6 ?
P1 C13 H13A . . 108.6 ?
C14 C13 H13B . . 108.6 ?
P1 C13 H13B . . 108.6 ?
H13A C13 H13B . . 107.6 ?
C14 C14 C13 3_676 . 111.7(3) ?
C14 C14 H14A 3_676 . 109.3 ?
C13 C14 H14A . . 109.3 ?
C14 C14 H14B 3_676 . 109.3 ?
C13 C14 H14B . . 109.3 ?
H14A C14 H14B . . 107.9 ?
O2 C15 C16 . . 116.9(4) ?
O2 C15 H15A . . 108.1 ?
C16 C15 H15A . . 108.1 ?
O2 C15 H15B . . 108.1 ?
C16 C15 H15B . . 108.1 ?
H15A C15 H15B . . 107.3 ?
C15 C16 H16A . . 109.5 ?
C15 C16 H16B . . 109.5 ?
H16A C16 H16B . . 109.5 ?
C15 C16 H16C . . 109.5 ?
H16A C16 H16C . . 109.5 ?
H16B C16 H16C . . 109.5 ?
C18 C17 C22 . . 118.5(3) ?
C18 C17 P2 . . 123.0(3) ?
C22 C17 P2 . . 118.1(3) ?
C19 C18 C17 . . 120.1(3) ?
C19 C18 H18 . . 119.9 ?
C17 C18 H18 . . 119.9 ?
C20 C19 C18 . . 120.9(4) ?
C20 C19 H19 . . 119.5 ?
C18 C19 H19 . . 119.5 ?
C19 C20 C21 . . 119.6(4) ?
C19 C20 H20 . . 120.2 ?
C21 C20 H20 . . 120.2 ?
C20 C21 C22 . . 119.9(3) ?
C20 C21 H21 . . 120.1 ?
C22 C21 H21 . . 120.1 ?
C21 C22 C17 . . 120.9(3) ?
C21 C22 H22 . . 119.5 ?
C17 C22 H22 . . 119.5 ?
C24 C23 C28 . . 120.4(3) ?
C24 C23 P2 . . 121.0(2) ?
C28 C23 P2 . . 118.5(2) ?
C23 C24 C25 . . 119.5(3) ?
C23 C24 H24 . . 120.2 ?
C25 C24 H24 . . 120.2 ?
C26 C25 C24 . . 120.2(3) ?
C26 C25 H25 . . 119.9 ?
C24 C25 H25 . . 119.9 ?
C27 C26 C25 . . 119.9(3) ?
C27 C26 H26 . . 120.0 ?
C25 C26 H26 . . 120.0 ?
C26 C27 C28 . . 120.8(3) ?
C26 C27 H27 . . 119.6 ?
C28 C27 H27 . . 119.6 ?
C27 C28 C23 . . 119.1(3) ?
C27 C28 H28 . . 120.4 ?
C23 C28 H28 . . 120.4 ?
C30 C29 P2 . . 111.5(2) ?
C30 C29 H29A . . 109.3 ?
P2 C29 H29A . . 109.3 ?
C30 C29 H29B . . 109.3 ?
P2 C29 H29B . . 109.3 ?
H29A C29 H29B . . 108.0 ?
C29 C30 C30 . 3_566 111.2(3) ?
C29 C30 H30B . . 109.4 ?
C30 C30 H30B 3_566 . 109.4 ?
C29 C30 H30A . . 109.4 ?
C30 C30 H30A 3_566 . 109.4 ?
H30B C30 H30A . . 108.0 ?
O5 N1 O6 . . 121.1(3) ?
O5 N1 O4 . . 120.0(3) ?
O6 N1 O4 . . 118.9(3) ?
P1 O1 Co1 . . 160.74(15) ?
C15 O2 Co1 . . 133.3(3) ?
C15 O2 H2E . . 119(5) ?
Co1 O2 H2E . . 103(5) ?
Co1 O3 H3A . . 104(3) ?
Co1 O3 H3B . . 128(4) ?
H3A O3 H3B . . 108(5) ?
O1 P1 C13 . . 115.27(14) ?
O1 P1 C7 . . 111.48(14) ?
C13 P1 C7 . . 107.04(15) ?
O1 P1 C1 . . 109.25(14) ?
C13 P1 C1 . . 107.66(15) ?
C7 P1 C1 . . 105.64(14) ?
O7 P2 C29 . . 113.27(14) ?
O7 P2 C17 . . 110.96(14) ?
C29 P2 C17 . . 108.50(15) ?
O7 P2 C23 . . 110.31(14) ?
C29 P2 C23 . . 105.64(15) ?
C17 P2 C23 . . 107.88(15) ?

loop_
_geom_bond_atom_site_label_1
_geom_bond_atom_site_label_2
_geom_bond_site_symmetry_2
_geom_bond_distance
_geom_bond_publ_flag
Co1 O1 3_666 2.045(2) ?
Co1 O1 . 2.045(2) yes
Co1 O2 3_666 2.097(3) ?
Co1 O2 . 2.097(3) yes
Co1 O3 . 2.147(2) yes
Co1 O3 3_666 2.147(2) ?
P1 O1 . 1.492(2) yes
P2 O7 . 1.500(2) yes
O2 H2E . 0.68(5) ?
O3 H3A . 0.82(5) ?
O3 H3B . 0.75(5) ?
N1 O5 . 1.233(4) ?
N1 O6 . 1.243(4) ?
N1 O4 . 1.244(4) ?
C1 C2 . 1.391(5) ?
C1 C6 . 1.396(4) ?
C1 P1 . 1.811(3) ?
C2 C3 . 1.390(5) ?
C2 H2 . 0.9500 ?
C3 C4 . 1.375(5) ?
C3 H3 . 0.9500 ?
C4 C5 . 1.381(5) ?
C4 H4 . 0.9500 ?
C5 C6 . 1.393(5) ?
C5 H5 . 0.9500 ?
C6 H6 . 0.9500 ?
C7 C12 . 1.388(4) ?
C7 C8 . 1.392(4) ?
C7 P1 . 1.806(3) ?
C8 C9 . 1.382(5) ?
C8 H8 . 0.9500 ?
C9 C10 . 1.383(5) ?
C9 H9 . 0.9500 ?
C10 C11 . 1.374(5) ?
C10 H10 . 0.9500 ?
C11 C12 . 1.398(4) ?
C11 H11 . 0.9500 ?
C12 H12 . 0.9500 ?
C13 C14 . 1.525(4) ?
C13 P1 . 1.788(3) ?
C13 H13A . 0.9900 ?
C13 H13B . 0.9900 ?
C14 C14 3_676 1.524(6) ?
C14 H14A . 0.9900 ?
C14 H14B . 0.9900 ?
C15 O2 . 1.422(5) ?
C15 C16 . 1.502(6) ?
C15 H15A . 0.9900 ?
C15 H15B . 0.9900 ?
C16 H16A . 0.9800 ?
C16 H16B . 0.9800 ?
C16 H16C . 0.9800 ?
C17 C18 . 1.384(5) ?
C17 C22 . 1.392(4) ?
C17 P2 . 1.801(3) ?
C18 C19 . 1.380(5) ?
C18 H18 . 0.9500 ?
C19 C20 . 1.371(5) ?
C19 H19 . 0.9500 ?
C20 C21 . 1.378(5) ?
C20 H20 . 0.9500 ?
C21 C22 . 1.378(5) ?
C21 H21 . 0.9500 ?
C22 H22 . 0.9500 ?
C23 C24 . 1.381(4) ?
C23 C28 . 1.395(4) ?
C23 P2 . 1.813(3) ?
C24 C25 . 1.387(5) ?
C24 H24 . 0.9500 ?
C25 C26 . 1.382(5) ?
C25 H25 . 0.9500 ?
C26 C27 . 1.376(5) ?
C26 H26 . 0.9500 ?
C27 C28 . 1.381(5) ?
C27 H27 . 0.9500 ?
C28 H28 . 0.9500 ?
C29 C30 . 1.527(4) ?
C29 P2 . 1.798(3) ?
C29 H29A . 0.9900 ?
C29 H29B . 0.9900 ?
C30 C30 3_566 1.529(6) ?
C30 H30B . 0.9900 ?
C30 H30A . 0.9900 ?

loop_
_geom_hbond_atom_site_label_D
_geom_hbond_atom_site_label_H
_geom_hbond_atom_site_label_A
_geom_hbond_site_symmetry_A
_geom_hbond_distance_DH
_geom_hbond_distance_HA
_geom_hbond_distance_DA
_geom_hbond_angle_DHA
O2 H2E O7 1 0.68(5) 2.01(5) 2.660(4) 163(6)
O3 H3A O7 1 0.82(5) 1.97(5) 2.774(3) 166(5)
O3 H3B O6 1 0.74(5) 2.13(5) 2.832(4) 157(5)
C8 H8 O4 3_676 0.95 2.47 3.418(4) 178
C12 H12 O6 3_666 0.95 2.58 3.224(4) 126
C13 H13B O4 3_676 0.99 2.32 3.292(4) 169
C24 H24 O5 3_566 0.95 2.48 3.383(4) 158
C30 H30A O6 1 0.99 2.61 3.541(4) 157
